data_7057855
loop_
_publ_author_name
'Manna, Utsab'
'Das, Gopal'

_publ_section_title
;
 Neutral host--guest capsular associations by a homologous
 halophenyl-substituted organic tris-urea receptor series: solid and
 solution state studies
;
_journal_issue 23
_journal_name_full 'New Journal of Chemistry'
_journal_page_first 19164
_journal_paper_doi 10.1039/C8NJ04457K
_journal_volume 42
_journal_year 2018
_chemical_formula_moiety 'C27 H30 Cl3 N7 O3, C16 H36 N, F'
_chemical_formula_sum 'C43 H66 Cl3 F N8 O3'
_chemical_formula_weight 868.39
_space_group_crystal_system monoclinic
_space_group_IT_number 13
_space_group_name_Hall '-P 2yc'
_space_group_name_H-M_alt 'P 1 2/c 1'
_symmetry_space_group_name_Hall '-P 2yc'
_symmetry_space_group_name_H-M 'P 1 2/c 1'
_atom_sites_solution_hydrogens geom
_audit_creation_method SHELXL-2014/7
_audit_update_record
;
2018-03-27 deposited with the CCDC.
2018-10-24 downloaded from the CCDC.
;
_cell_angle_alpha 90
_cell_angle_beta 116.950(8)
_cell_angle_gamma 90
_cell_formula_units_Z 4
_cell_length_a 23.7562(16)
_cell_length_b 9.1238(3)
_cell_length_c 25.2435(16)
_cell_measurement_reflns_used 4125
_cell_measurement_temperature 298(2)
_cell_measurement_theta_max 21.0990
_cell_measurement_theta_min 3.4290
_cell_volume 4877.3(6)
_computing_cell_refinement 'CrysAlisPro 1.171.38.46 (Rigaku OD, 2015)'
_computing_data_collection 'CrysAlisPro 1.171.38.46 (Rigaku OD, 2015)'
_computing_data_reduction 'CrysAlisPro 1.171.38.46 (Rigaku OD, 2015)'
_computing_molecular_graphics 'Bruker SHELXTL'
_computing_publication_material 'Bruker SHELXTL'
_computing_structure_refinement 'SHELXL-2014/7 (Sheldrick, 2014)'
_computing_structure_solution 'Bruker SHELXTL'
_diffrn_ambient_temperature 298(2)
_diffrn_measured_fraction_theta_full 0.998
_diffrn_measured_fraction_theta_max 0.998
_diffrn_measurement_device_type 'SuperNova, Single source at offset, Eos'
_diffrn_measurement_method '\w scans'
_diffrn_radiation_type MoK\a
_diffrn_radiation_wavelength 0.71073
_diffrn_reflns_av_R_equivalents 0.0323
_diffrn_reflns_av_unetI/netI 0.0547
_diffrn_reflns_Laue_measured_fraction_full 0.998
_diffrn_reflns_Laue_measured_fraction_max 0.998
_diffrn_reflns_limit_h_max 20
_diffrn_reflns_limit_h_min -28
_diffrn_reflns_limit_k_max 8
_diffrn_reflns_limit_k_min -10
_diffrn_reflns_limit_l_max 30
_diffrn_reflns_limit_l_min -28
_diffrn_reflns_number 22106
_diffrn_reflns_point_group_measured_fraction_full 0.998
_diffrn_reflns_point_group_measured_fraction_max 0.998
_diffrn_reflns_theta_full 24.999
_diffrn_reflns_theta_max 24.999
_diffrn_reflns_theta_min 2.874
_diffrn_source 'fine-focus sealed tube'
_exptl_absorpt_coefficient_mu 0.236
_exptl_absorpt_correction_type multi-scan
_exptl_crystal_colour colourless
_exptl_crystal_density_diffrn 1.183
_exptl_crystal_description plate
_exptl_crystal_F_000 1856.0
_exptl_crystal_size_max 0.30
_exptl_crystal_size_mid 0.26
_exptl_crystal_size_min 0.21
_exptl_transmission_factor_max 0.952
_exptl_transmission_factor_min 0.932
_refine_diff_density_max 0.425
_refine_diff_density_min -0.471
_refine_diff_density_rms 0.047
_refine_ls_extinction_method none
_refine_ls_goodness_of_fit_ref 1.056
_refine_ls_hydrogen_treatment constr
_refine_ls_matrix_type full
_refine_ls_number_parameters 528
_refine_ls_number_reflns 8573
_refine_ls_number_restraints 2
_refine_ls_restrained_S_all 1.056
_refine_ls_R_factor_all 0.1353
_refine_ls_R_factor_gt 0.0744
_refine_ls_shift/su_max 0.008
_refine_ls_shift/su_mean 0.003
_refine_ls_structure_factor_coef Fsqd
_refine_ls_weighting_details 'w=1/[\s^2^(Fo^2^)+(0.0808P)^2^+2.9599P] where P=(Fo^2^+2Fc^2^)/3'
_refine_ls_weighting_scheme calc
_refine_ls_wR_factor_gt 0.1854
_refine_ls_wR_factor_ref 0.2284
_reflns_Friedel_coverage 0.000
_reflns_number_gt 4515
_reflns_number_total 8573
_reflns_threshold_expression 'I > 2\s(I)'
_cod_data_source_file c8nj04457k2.cif
_cod_data_source_block T-p-Cl-TBAF
_cod_depositor_comments 'Adding full bibliography for 7057849--7057858.cif.'
_cod_database_code 7057855
_shelx_shelxl_version_number 2014/7
_shelx_space_group_comment
;
The symmetry employed for this shelxl refinement is uniquely defined
by the following loop, which should always be used as a source of
symmetry information in preference to the above space-group names.
They are only intended as comments.
;

loop_
_space_group_symop_operation_xyz
'x, y, z'
'-x, y, -z+1/2'
'-x, -y, -z'
'x, -y, z-1/2'

loop_
_atom_site_label
_atom_site_type_symbol
_atom_site_fract_x
_atom_site_fract_y
_atom_site_fract_z
_atom_site_U_iso_or_equiv
_atom_site_adp_type
_atom_site_occupancy
_atom_site_site_symmetry_order
_atom_site_calc_flag
_atom_site_refinement_flags_posn
_atom_site_refinement_flags_adp
_atom_site_refinement_flags_occupancy
Cl3 Cl 0.34592(8) 0.83434(14) 0.81599(6) 0.1009(5) Uani 1 1 d . . .
Cl2 Cl -0.09937(8) 0.8688(2) 0.36693(9) 0.1476(7) Uani 1 1 d . . .
Cl1 Cl 0.14216(12) 1.43685(18) 0.54312(11) 0.1741(10) Uani 1 1 d . . .
F1 F 0.26234(9) 0.6867(2) 0.49012(9) 0.0628(6) Uani 1 1 d . . .
O1 O 0.33381(15) 1.1078(3) 0.44230(14) 0.0822(9) Uani 1 1 d . . .
O3 O 0.45122(14) 0.4993(3) 0.63145(12) 0.0804(9) Uani 1 1 d . . .
N1 N 0.35530(13) 0.5727(3) 0.41508(13) 0.0529(7) Uani 1 1 d . . .
O2 O 0.12198(14) 0.5323(3) 0.30468(13) 0.0865(9) Uani 1 1 d . . .
N2 N 0.33331(16) 0.8596(3) 0.44290(15) 0.0673(9) Uani 1 1 d . . .
H2N H 0.3235 0.7825 0.4565 0.081 Uiso 1 1 calc R U .
N7 N 0.35583(16) 0.6193(4) 0.59971(14) 0.0690(9) Uani 1 1 d . . .
H7N H 0.3224 0.6413 0.5678 0.083 Uiso 1 1 calc R U .
N6 N 0.38301(15) 0.5163(3) 0.53339(14) 0.0644(9) Uani 1 1 d . . .
H6N H 0.3448 0.5364 0.5080 0.077 Uiso 1 1 calc R U .
N9 N 0.5000 0.1462(5) 0.7500 0.0713(13) Uani 1 2 d S T P
N3 N 0.28321(17) 0.9810(3) 0.48641(16) 0.0709(10) Uani 1 1 d . . .
H3N H 0.2799 0.8946 0.4984 0.085 Uiso 1 1 calc R U .
N4 N 0.22234(16) 0.5372(4) 0.37838(16) 0.0812(11) Uani 1 1 d . . .
H4N H 0.2459 0.5657 0.4142 0.097 Uiso 1 1 calc R U .
N8 N 0.0000 0.1853(5) 0.2500 0.0735(14) Uani 1 2 d S T P
N5 N 0.14506(16) 0.6423(4) 0.39344(16) 0.0773(10) Uani 1 1 d . . .
H5N H 0.1761 0.6606 0.4276 0.093 Uiso 1 1 calc R U .
C21 C 0.4009(2) 0.5422(4) 0.59142(17) 0.0613(10) Uani 1 1 d . . .
C22 C 0.3567(2) 0.6663(4) 0.65216(17) 0.0607(10) Uani 1 1 d . . .
C3 C 0.31786(18) 0.9923(4) 0.45610(18) 0.0611(10) Uani 1 1 d . . .
C19 C 0.39083(19) 0.4415(4) 0.44494(17) 0.0628(10) Uani 1 1 d . . .
H19B H 0.4214 0.4203 0.4304 0.075 Uiso 1 1 calc R U .
H19A H 0.3620 0.3591 0.4347 0.075 Uiso 1 1 calc R U .
C4 C 0.2522(2) 1.0934(4) 0.50047(18) 0.0645(11) Uani 1 1 d . . .
C12 C 0.1602(2) 0.5681(4) 0.3548(2) 0.0688(11) Uani 1 1 d . . .
C13 C 0.0863(2) 0.6930(4) 0.3853(2) 0.0687(11) Uani 1 1 d . . .
C20 C 0.42513(19) 0.4565(4) 0.51192(18) 0.0665(11) Uani 1 1 d . . .
H20A H 0.4402 0.3613 0.5298 0.080 Uiso 1 1 calc R U .
H20B H 0.4613 0.5205 0.5231 0.080 Uiso 1 1 calc R U .
C25 C 0.3507(3) 0.7684(5) 0.75375(19) 0.0738(12) Uani 1 1 d . . .
C23 C 0.4076(2) 0.6498(4) 0.70845(17) 0.0683(11) Uani 1 1 d . . .
H23 H 0.4445 0.6051 0.7125 0.082 Uiso 1 1 calc R U .
C24 C 0.4034(2) 0.6997(4) 0.75831(18) 0.0739(12) Uani 1 1 d . . .
H24 H 0.4373 0.6859 0.7956 0.089 Uiso 1 1 calc R U .
C10 C 0.3094(2) 0.5415(5) 0.35372(18) 0.0729(12) Uani 1 1 d . . .
H10B H 0.3298 0.4836 0.3351 0.088 Uiso 1 1 calc R U .
H10A H 0.2962 0.6332 0.3321 0.088 Uiso 1 1 calc R U .
C1 C 0.3978(2) 0.6928(4) 0.4185(2) 0.0705(11) Uani 1 1 d . . .
H1A H 0.4135 0.6759 0.3896 0.085 Uiso 1 1 calc R U .
H1B H 0.4338 0.6930 0.4576 0.085 Uiso 1 1 calc R U .
C2 C 0.3657(2) 0.8423(4) 0.4069(2) 0.0753(12) Uani 1 1 d . . .
H2A H 0.3970 0.9191 0.4163 0.090 Uiso 1 1 calc R U .
H2B H 0.3357 0.8508 0.3652 0.090 Uiso 1 1 calc R U .
C14 C 0.0318(2) 0.6813(5) 0.3320(2) 0.0787(13) Uani 1 1 d . . .
H14 H 0.0333 0.6378 0.2994 0.094 Uiso 1 1 calc R U .
C32 C 0.4866(2) 0.0465(4) 0.69773(18) 0.0801(13) Uani 1 1 d . . .
H32A H 0.5230 -0.0161 0.7078 0.096 Uiso 1 1 calc R U .
H32B H 0.4512 -0.0162 0.6917 0.096 Uiso 1 1 calc R U .
C11 C 0.2522(2) 0.4609(5) 0.3486(2) 0.0873(14) Uani 1 1 d . . .
H11B H 0.2224 0.4496 0.3070 0.105 Uiso 1 1 calc R U .
H11A H 0.2644 0.3638 0.3657 0.105 Uiso 1 1 calc R U .
C28 C 0.5559(2) 0.2471(4) 0.7620(2) 0.0786(13) Uani 1 1 d . . .
H28A H 0.5448 0.3090 0.7274 0.094 Uiso 1 1 calc R U .
H28B H 0.5624 0.3106 0.7951 0.094 Uiso 1 1 calc R U .
C15 C -0.0250(2) 0.7341(5) 0.3272(3) 0.0887(15) Uani 1 1 d . . .
H15 H -0.0616 0.7233 0.2916 0.106 Uiso 1 1 calc R U .
C27 C 0.3036(2) 0.7352(5) 0.64848(19) 0.0869(14) Uani 1 1 d . . .
H27 H 0.2693 0.7483 0.6113 0.104 Uiso 1 1 calc R U .
C9 C 0.2655(2) 1.2404(5) 0.5003(2) 0.0885(15) Uani 1 1 d . . .
H9 H 0.2979 1.2700 0.4916 0.106 Uiso 1 1 calc R U .
C18 C 0.0815(3) 0.7575(6) 0.4319(2) 0.1039(17) Uani 1 1 d . . .
H18 H 0.1173 0.7643 0.4684 0.125 Uiso 1 1 calc R U .
C16 C -0.0279(2) 0.8013(6) 0.3737(3) 0.0926(15) Uani 1 1 d . . .
C26 C 0.2997(2) 0.7856(5) 0.6985(2) 0.0911(14) Uani 1 1 d . . .
H26 H 0.2629 0.8306 0.6949 0.109 Uiso 1 1 calc R U .
C40 C -0.0060(2) 0.2863(5) 0.2946(2) 0.0815(13) Uani 1 1 d . . .
H40A H -0.0429 0.3476 0.2737 0.098 Uiso 1 1 calc R U .
H40B H 0.0306 0.3503 0.3108 0.098 Uiso 1 1 calc R U .
C36 C 0.05706(19) 0.0848(5) 0.2796(2) 0.0914(16) Uani 1 1 d . . .
H36A H 0.0506 0.0217 0.3073 0.110 Uiso 1 1 calc R U .
H36B H 0.0590 0.0226 0.2493 0.110 Uiso 1 1 calc R U .
C8 C 0.2311(3) 1.3436(5) 0.5131(3) 0.0988(17) Uani 1 1 d . . .
H8 H 0.2401 1.4425 0.5124 0.119 Uiso 1 1 calc R U .
C7 C 0.1847(3) 1.3036(6) 0.5266(2) 0.0986(16) Uani 1 1 d . . .
C5 C 0.2048(3) 1.0556(5) 0.5148(3) 0.1094(19) Uani 1 1 d . . .
H5 H 0.1956 0.9569 0.5159 0.131 Uiso 1 1 calc R U .
C37 C 0.1200(2) 0.1609(5) 0.3126(3) 0.108(2) Uani 1 1 d . . .
H37A H 0.1271 0.2250 0.2856 0.129 Uiso 1 1 calc R U .
H37B H 0.1195 0.2206 0.3442 0.129 Uiso 1 1 calc R U .
C29 C 0.6172(2) 0.1721(6) 0.7758(3) 0.1065(18) Uani 1 1 d . . .
H29A H 0.6124 0.1126 0.7421 0.128 Uiso 1 1 calc R U .
H29B H 0.6287 0.1081 0.8098 0.128 Uiso 1 1 calc R U .
C30 C 0.6690(3) 0.2858(7) 0.7891(3) 0.124(2) Uani 1 1 d . . .
H30A H 0.6551 0.3542 0.7562 0.149 Uiso 1 1 calc R U .
H30B H 0.6749 0.3407 0.8242 0.149 Uiso 1 1 calc R U .
C33 C 0.4719(3) 0.1229(6) 0.6403(2) 0.116(2) Uani 1 1 d . . .
H33A H 0.4369 0.1892 0.6317 0.140 Uiso 1 1 calc R U .
H33B H 0.5081 0.1823 0.6463 0.140 Uiso 1 1 calc R U .
C6 C 0.1705(3) 1.1586(6) 0.5277(3) 0.131(2) Uani 1 1 d . . .
H6 H 0.1384 1.1304 0.5369 0.157 Uiso 1 1 calc R U .
C17 C 0.0249(3) 0.8129(7) 0.4261(3) 0.1134(19) Uani 1 1 d . . .
H17 H 0.0230 0.8582 0.4582 0.136 Uiso 1 1 calc R U .
C38 C 0.1725(3) 0.0519(7) 0.3385(4) 0.157(3) Uani 1 1 d . . .
H38A H 0.2115 0.1070 0.3584 0.188 Uiso 1 1 calc R U .
H38B H 0.1670 -0.0011 0.3692 0.188 Uiso 1 1 calc R U .
C41 C -0.0115(3) 0.2134(7) 0.3460(3) 0.127(2) Uani 1 1 d . . .
H41A H 0.0285 0.1688 0.3728 0.153 Uiso 1 1 calc R U .
H41B H -0.0435 0.1373 0.3313 0.153 Uiso 1 1 calc R U .
C35 C 0.4749(4) -0.1223(8) 0.5885(3) 0.176(3) Uani 1 1 d D . .
H35A H 0.5127 -0.1461 0.6237 0.264 Uiso 1 1 calc R U .
H35B H 0.4819 -0.1360 0.5543 0.264 Uiso 1 1 calc R U .
H35C H 0.4412 -0.1851 0.5856 0.264 Uiso 1 1 calc R U .
C39 C 0.1816(3) -0.0508(10) 0.3033(4) 0.201(5) Uani 1 1 d . . .
H39A H 0.1504 -0.1265 0.2931 0.302 Uiso 1 1 calc R U .
H39B H 0.2230 -0.0929 0.3245 0.302 Uiso 1 1 calc R U .
H39C H 0.1780 -0.0047 0.2677 0.302 Uiso 1 1 calc R U .
C34 C 0.4570(5) 0.0383(8) 0.5915(3) 0.198(4) Uani 1 1 d D . .
H34A H 0.4113 0.0413 0.5698 0.237 Uiso 1 1 calc R U .
H34B H 0.4723 0.0922 0.5675 0.237 Uiso 1 1 calc R U .
C31 C 0.7304(3) 0.2233(9) 0.7991(3) 0.160(3) Uani 1 1 d . . .
H31A H 0.7464 0.1618 0.8337 0.240 Uiso 1 1 calc R U .
H31B H 0.7598 0.3012 0.8049 0.240 Uiso 1 1 calc R U .
H31C H 0.7249 0.1662 0.7652 0.240 Uiso 1 1 calc R U .
C42 C -0.0304(7) 0.3349(9) 0.3801(4) 0.257(7) Uani 1 1 d D . .
H42A H -0.0019 0.4178 0.3894 0.309 Uiso 1 1 calc R U .
H42B H -0.0729 0.3691 0.3550 0.309 Uiso 1 1 calc R U .
C43 C -0.0266(8) 0.2695(15) 0.4378(5) 0.370(9) Uani 1 1 d D . .
H43A H -0.0589 0.1965 0.4282 0.555 Uiso 1 1 calc R U .
H43B H -0.0327 0.3459 0.4609 0.555 Uiso 1 1 calc R U .
H43C H 0.0141 0.2255 0.4603 0.555 Uiso 1 1 calc R U .

loop_
_atom_site_aniso_label
_atom_site_aniso_U_11
_atom_site_aniso_U_22
_atom_site_aniso_U_33
_atom_site_aniso_U_23
_atom_site_aniso_U_13
_atom_site_aniso_U_12
Cl3 0.1504(13) 0.0868(8) 0.0789(8) -0.0142(6) 0.0638(8) -0.0155(8)
Cl2 0.0957(11) 0.1931(18) 0.1801(18) 0.0512(14) 0.0852(12) 0.0416(11)
Cl1 0.254(2) 0.0976(11) 0.265(3) 0.0103(13) 0.200(2) 0.0472(13)
F1 0.0606(13) 0.0575(12) 0.0606(13) 0.0029(10) 0.0190(10) -0.0017(10)
O1 0.101(2) 0.0493(16) 0.111(2) 0.0059(16) 0.061(2) -0.0058(15)
O3 0.0722(19) 0.088(2) 0.0606(17) 0.0106(15) 0.0126(15) 0.0223(16)
N1 0.0536(18) 0.0489(17) 0.0564(18) 0.0007(14) 0.0250(15) 0.0001(14)
O2 0.0646(19) 0.091(2) 0.076(2) -0.0203(17) 0.0075(16) -0.0006(16)
N2 0.077(2) 0.0461(19) 0.085(2) 0.0048(16) 0.042(2) 0.0035(16)
N7 0.063(2) 0.080(2) 0.0510(19) -0.0008(17) 0.0152(17) 0.0130(18)
N6 0.059(2) 0.075(2) 0.0531(19) 0.0026(16) 0.0198(16) 0.0080(17)
N9 0.085(4) 0.050(3) 0.076(3) 0.000 0.035(3) 0.000
N3 0.085(2) 0.0431(18) 0.093(3) 0.0068(17) 0.047(2) 0.0030(17)
N4 0.051(2) 0.105(3) 0.071(2) -0.021(2) 0.0135(18) 0.0003(19)
N8 0.058(3) 0.052(3) 0.092(4) 0.000 0.018(3) 0.000
N5 0.054(2) 0.087(2) 0.072(2) -0.016(2) 0.0116(18) -0.0007(18)
C21 0.062(3) 0.057(2) 0.056(2) 0.0037(19) 0.019(2) 0.000(2)
C22 0.069(3) 0.054(2) 0.055(2) 0.0044(18) 0.023(2) 0.0005(19)
C3 0.059(2) 0.051(2) 0.066(2) 0.002(2) 0.022(2) -0.0008(19)
C19 0.066(3) 0.055(2) 0.071(3) 0.003(2) 0.033(2) 0.0039(19)
C4 0.073(3) 0.053(2) 0.067(3) 0.002(2) 0.031(2) 0.000(2)
C12 0.057(3) 0.062(2) 0.073(3) -0.008(2) 0.017(2) -0.005(2)
C13 0.059(3) 0.062(2) 0.074(3) 0.004(2) 0.021(2) 0.001(2)
C20 0.061(2) 0.065(2) 0.072(3) 0.006(2) 0.029(2) 0.011(2)
C25 0.106(4) 0.055(2) 0.063(3) -0.006(2) 0.041(3) -0.012(2)
C23 0.071(3) 0.063(2) 0.058(2) 0.001(2) 0.018(2) 0.000(2)
C24 0.095(4) 0.058(2) 0.054(2) -0.005(2) 0.021(2) -0.012(2)
C10 0.078(3) 0.078(3) 0.061(3) -0.005(2) 0.030(2) 0.004(2)
C1 0.076(3) 0.060(2) 0.088(3) 0.002(2) 0.049(2) -0.001(2)
C2 0.087(3) 0.059(3) 0.088(3) 0.009(2) 0.046(3) -0.001(2)
C14 0.063(3) 0.077(3) 0.079(3) 0.003(2) 0.017(2) 0.008(2)
C32 0.105(4) 0.060(3) 0.067(3) -0.006(2) 0.031(3) -0.004(2)
C11 0.067(3) 0.089(3) 0.089(3) -0.027(3) 0.021(3) -0.008(3)
C28 0.084(3) 0.058(2) 0.101(3) -0.013(2) 0.047(3) -0.010(2)
C15 0.059(3) 0.087(3) 0.104(4) 0.017(3) 0.023(3) 0.006(2)
C27 0.087(3) 0.109(4) 0.054(3) -0.004(2) 0.022(2) 0.021(3)
C9 0.105(4) 0.049(3) 0.132(4) -0.009(3) 0.072(3) -0.005(2)
C18 0.075(4) 0.136(5) 0.088(4) -0.011(3) 0.026(3) 0.007(3)
C16 0.070(3) 0.101(4) 0.113(4) 0.027(3) 0.047(3) 0.014(3)
C26 0.090(4) 0.105(4) 0.080(3) -0.002(3) 0.040(3) 0.016(3)
C40 0.077(3) 0.073(3) 0.087(3) 0.002(3) 0.030(3) 0.000(2)
C36 0.057(3) 0.062(3) 0.122(4) 0.004(3) 0.012(3) 0.004(2)
C8 0.141(5) 0.051(3) 0.133(5) -0.001(3) 0.088(4) -0.002(3)
C7 0.137(5) 0.070(3) 0.121(4) 0.005(3) 0.087(4) 0.023(3)
C5 0.147(5) 0.059(3) 0.168(6) -0.003(3) 0.112(5) -0.005(3)
C37 0.062(3) 0.076(3) 0.144(5) -0.006(3) 0.011(3) 0.000(2)
C29 0.089(4) 0.093(4) 0.133(5) -0.022(3) 0.046(4) 0.002(3)
C30 0.083(4) 0.123(5) 0.164(6) -0.016(4) 0.054(4) -0.002(4)
C33 0.180(6) 0.091(4) 0.073(3) -0.004(3) 0.052(4) -0.014(4)
C6 0.179(6) 0.076(4) 0.214(7) 0.002(4) 0.155(6) 0.005(4)
C17 0.089(4) 0.155(5) 0.102(4) -0.001(4) 0.049(4) 0.022(4)
C38 0.065(4) 0.110(5) 0.216(8) -0.028(5) -0.006(4) 0.010(3)
C41 0.141(6) 0.122(5) 0.120(5) 0.026(4) 0.060(4) -0.007(4)
C35 0.216(9) 0.157(7) 0.103(5) -0.019(5) 0.027(5) -0.012(6)
C39 0.086(5) 0.216(9) 0.222(9) -0.102(8) 0.000(5) 0.036(5)
C34 0.313(12) 0.144(7) 0.095(5) 0.022(5) 0.057(6) 0.015(7)
C31 0.098(5) 0.186(7) 0.185(7) 0.005(6) 0.056(5) 0.009(5)
C42 0.56(2) 0.147(7) 0.166(8) -0.028(6) 0.250(12) -0.062(10)
C43 0.42(2) 0.37(2) 0.36(2) -0.036(18) 0.21(2) 0.045(19)

loop_
_atom_type_symbol
_atom_type_description
_atom_type_scat_dispersion_real
_atom_type_scat_dispersion_imag
_atom_type_scat_source
C C 0.0033 0.0016 'International Tables Vol C Tables 4.2.6.8 and 6.1.1.4'
H H 0.0000 0.0000 'International Tables Vol C Tables 4.2.6.8 and 6.1.1.4'
Cl Cl 0.1484 0.1585 'International Tables Vol C Tables 4.2.6.8 and 6.1.1.4'
F F 0.0171 0.0103 'International Tables Vol C Tables 4.2.6.8 and 6.1.1.4'
N N 0.0061 0.0033 'International Tables Vol C Tables 4.2.6.8 and 6.1.1.4'
O O 0.0106 0.0060 'International Tables Vol C Tables 4.2.6.8 and 6.1.1.4'

loop_
_geom_angle_atom_site_label_1
_geom_angle_atom_site_label_2
_geom_angle_atom_site_label_3
_geom_angle
_geom_angle_site_symmetry_1
_geom_angle_site_symmetry_3
C10 N1 C1 111.8(3) . .
C10 N1 C19 111.4(3) . .
C1 N1 C19 111.1(3) . .
C3 N2 C2 122.4(3) . .
C3 N2 H2N 118.8 . .
C2 N2 H2N 118.8 . .
C21 N7 C22 129.0(3) . .
C21 N7 H7N 115.5 . .
C22 N7 H7N 115.5 . .
C21 N6 C20 122.9(3) . .
C21 N6 H6N 118.6 . .
C20 N6 H6N 118.5 . .
C32 N9 C32 106.1(4) 2_656 .
C32 N9 C28 111.6(3) 2_656 .
C32 N9 C28 110.8(3) . .
C32 N9 C28 110.8(3) 2_656 2_656
C32 N9 C28 111.6(3) . 2_656
C28 N9 C28 106.0(4) . 2_656
C3 N3 C4 127.6(3) . .
C3 N3 H3N 116.2 . .
C4 N3 H3N 116.2 . .
C12 N4 C11 125.2(4) . .
C12 N4 H4N 117.4 . .
C11 N4 H4N 117.4 . .
C40 N8 C40 104.8(4) 2 .
C40 N8 C36 111.4(3) 2 2
C40 N8 C36 111.7(3) . 2
C40 N8 C36 111.7(3) 2 .
C40 N8 C36 111.4(3) . .
C36 N8 C36 106.0(4) 2 .
C12 N5 C13 129.1(4) . .
C12 N5 H5N 115.5 . .
C13 N5 H5N 115.5 . .
O3 C21 N6 123.2(4) . .
O3 C21 N7 125.0(4) . .
N6 C21 N7 111.8(3) . .
C27 C22 N7 117.5(4) . .
C27 C22 C23 117.6(4) . .
N7 C22 C23 124.9(4) . .
O1 C3 N2 123.3(4) . .
O1 C3 N3 124.9(4) . .
N2 C3 N3 111.9(4) . .
N1 C19 C20 113.2(3) . .
N1 C19 H19B 108.9 . .
C20 C19 H19B 108.9 . .
N1 C19 H19A 108.9 . .
C20 C19 H19A 108.9 . .
H19B C19 H19A 107.7 . .
C5 C4 C9 117.5(4) . .
C5 C4 N3 118.2(4) . .
C9 C4 N3 124.3(4) . .
O2 C12 N4 123.5(4) . .
O2 C12 N5 124.2(4) . .
N4 C12 N5 112.3(4) . .
C18 C13 C14 117.7(5) . .
C18 C13 N5 119.0(4) . .
C14 C13 N5 123.3(4) . .
N6 C20 C19 109.8(3) . .
N6 C20 H20A 109.7 . .
C19 C20 H20A 109.7 . .
N6 C20 H20B 109.7 . .
C19 C20 H20B 109.7 . .
H20A C20 H20B 108.2 . .
C24 C25 C26 119.5(4) . .
C24 C25 Cl3 121.3(4) . .
C26 C25 Cl3 119.2(4) . .
C24 C23 C22 120.3(4) . .
C24 C23 H23 119.9 . .
C22 C23 H23 119.9 . .
C25 C24 C23 121.3(4) . .
C25 C24 H24 119.4 . .
C23 C24 H24 119.4 . .
N1 C10 C11 113.5(4) . .
N1 C10 H10B 108.9 . .
C11 C10 H10B 108.9 . .
N1 C10 H10A 108.9 . .
C11 C10 H10A 108.9 . .
H10B C10 H10A 107.7 . .
N1 C1 C2 112.7(3) . .
N1 C1 H1A 109.1 . .
C2 C1 H1A 109.1 . .
N1 C1 H1B 109.1 . .
C2 C1 H1B 109.1 . .
H1A C1 H1B 107.8 . .
N2 C2 C1 109.9(3) . .
N2 C2 H2A 109.7 . .
C1 C2 H2A 109.7 . .
N2 C2 H2B 109.7 . .
C1 C2 H2B 109.7 . .
H2A C2 H2B 108.2 . .
C13 C14 C15 120.1(5) . .
C13 C14 H14 120.0 . .
C15 C14 H14 119.9 . .
C33 C32 N9 115.4(4) . .
C33 C32 H32A 108.5 . .
N9 C32 H32A 108.4 . .
C33 C32 H32B 108.4 . .
N9 C32 H32B 108.4 . .
H32A C32 H32B 107.5 . .
N4 C11 C10 111.3(4) . .
N4 C11 H11B 109.4 . .
C10 C11 H11B 109.4 . .
N4 C11 H11A 109.4 . .
C10 C11 H11A 109.4 . .
H11B C11 H11A 108.0 . .
C29 C28 N9 115.8(4) . .
C29 C28 H28A 108.3 . .
N9 C28 H28A 108.3 . .
C29 C28 H28B 108.3 . .
N9 C28 H28B 108.3 . .
H28A C28 H28B 107.4 . .
C16 C15 C14 120.8(5) . .
C16 C15 H15 119.6 . .
C14 C15 H15 119.6 . .
C22 C27 C26 122.0(4) . .
C22 C27 H27 119.0 . .
C26 C27 H27 119.0 . .
C4 C9 C8 120.1(5) . .
C4 C9 H9 119.9 . .
C8 C9 H9 119.9 . .
C13 C18 C17 121.5(5) . .
C13 C18 H18 119.2 . .
C17 C18 H18 119.2 . .
C15 C16 C17 119.6(5) . .
C15 C16 Cl2 120.4(5) . .
C17 C16 Cl2 120.0(5) . .
C25 C26 C27 119.4(5) . .
C25 C26 H26 120.3 . .
C27 C26 H26 120.3 . .
N8 C40 C41 116.4(4) . .
N8 C40 H40A 108.2 . .
C41 C40 H40A 108.2 . .
N8 C40 H40B 108.2 . .
C41 C40 H40B 108.2 . .
H40A C40 H40B 107.4 . .
C37 C36 N8 115.7(3) . .
C37 C36 H36A 108.4 . .
N8 C36 H36A 108.4 . .
C37 C36 H36B 108.4 . .
N8 C36 H36B 108.4 . .
H36A C36 H36B 107.4 . .
C7 C8 C9 121.1(4) . .
C7 C8 H8 119.4 . .
C9 C8 H8 119.4 . .
C8 C7 C6 120.3(5) . .
C8 C7 Cl1 120.1(4) . .
C6 C7 Cl1 119.6(5) . .
C4 C5 C6 122.3(5) . .
C4 C5 H5 118.9 . .
C6 C5 H5 118.8 . .
C38 C37 C36 110.9(4) . .
C38 C37 H37A 109.5 . .
C36 C37 H37A 109.4 . .
C38 C37 H37B 109.4 . .
C36 C37 H37B 109.5 . .
H37A C37 H37B 108.0 . .
C28 C29 C30 110.0(4) . .
C28 C29 H29A 109.7 . .
C30 C29 H29A 109.7 . .
C28 C29 H29B 109.7 . .
C30 C29 H29B 109.7 . .
H29A C29 H29B 108.2 . .
C31 C30 C29 114.2(5) . .
C31 C30 H30A 108.7 . .
C29 C30 H30A 108.7 . .
C31 C30 H30B 108.7 . .
C29 C30 H30B 108.7 . .
H30A C30 H30B 107.6 . .
C34 C33 C32 117.6(5) . .
C34 C33 H33A 108.0 . .
C32 C33 H33A 107.9 . .
C34 C33 H33B 107.8 . .
C32 C33 H33B 107.9 . .
H33A C33 H33B 107.2 . .
C5 C6 C7 118.6(5) . .
C5 C6 H6 120.7 . .
C7 C6 H6 120.7 . .
C16 C17 C18 120.2(6) . .
C16 C17 H17 119.9 . .
C18 C17 H17 119.9 . .
C39 C38 C37 121.0(7) . .
C39 C38 H38A 107.1 . .
C37 C38 H38A 107.1 . .
C39 C38 H38B 107.1 . .
C37 C38 H38B 107.1 . .
H38A C38 H38B 106.8 . .
C40 C41 C42 108.2(5) . .
C40 C41 H41A 110.1 . .
C42 C41 H41A 109.9 . .
C40 C41 H41B 110.1 . .
C42 C41 H41B 110.2 . .
H41A C41 H41B 108.4 . .
C34 C35 H35A 109.4 . .
C34 C35 H35B 109.5 . .
H35A C35 H35B 109.5 . .
C34 C35 H35C 109.6 . .
H35A C35 H35C 109.5 . .
H35B C35 H35C 109.5 . .
C38 C39 H39A 109.5 . .
C38 C39 H39B 109.5 . .
H39A C39 H39B 109.5 . .
C38 C39 H39C 109.5 . .
H39A C39 H39C 109.5 . .
H39B C39 H39C 109.5 . .
C35 C34 C33 128.5(6) . .
C35 C34 H34A 105.1 . .
C33 C34 H34A 105.1 . .
C35 C34 H34B 105.3 . .
C33 C34 H34B 105.3 . .
H34A C34 H34B 105.9 . .
C30 C31 H31A 109.5 . .
C30 C31 H31B 109.5 . .
H31A C31 H31B 109.5 . .
C30 C31 H31C 109.5 . .
H31A C31 H31C 109.5 . .
H31B C31 H31C 109.5 . .
C43 C42 C41 109.4(8) . .
C43 C42 H42A 110.0 . .
C41 C42 H42A 109.9 . .
C43 C42 H42B 109.7 . .
C41 C42 H42B 109.6 . .
H42A C42 H42B 108.2 . .
C42 C43 H43A 109.7 . .
C42 C43 H43B 109.4 . .
H43A C43 H43B 109.5 . .
C42 C43 H43C 109.3 . .
H43A C43 H43C 109.5 . .
H43B C43 H43C 109.5 . .

loop_
_geom_bond_atom_site_label_1
_geom_bond_atom_site_label_2
_geom_bond_distance
_geom_bond_site_symmetry_2
Cl3 C25 1.733(4) .
Cl2 C16 1.740(5) .
Cl1 C7 1.748(5) .
O1 C3 1.222(4) .
O3 C21 1.228(4) .
N1 C10 1.462(5) .
N1 C1 1.466(5) .
N1 C19 1.462(4) .
O2 C12 1.221(5) .
N2 C3 1.350(5) .
N2 C2 1.441(5) .
N2 H2N 0.8600 .
N7 C21 1.374(5) .
N7 C22 1.383(5) .
N7 H7N 0.8600 .
N6 C21 1.348(5) .
N6 C20 1.444(5) .
N6 H6N 0.8600 .
N9 C32 1.513(5) 2_656
N9 C32 1.513(5) .
N9 C28 1.530(5) .
N9 C28 1.530(5) 2_656
N3 C3 1.358(5) .
N3 C4 1.399(5) .
N3 H3N 0.8600 .
N4 C12 1.349(5) .
N4 C11 1.426(6) .
N4 H4N 0.8600 .
N8 C40 1.512(5) 2
N8 C40 1.512(5) .
N8 C36 1.522(5) 2
N8 C36 1.522(5) .
N5 C12 1.362(5) .
N5 C13 1.396(5) .
N5 H5N 0.8600 .
C22 C27 1.375(6) .
C22 C23 1.395(5) .
C19 C20 1.514(5) .
C19 H19B 0.9700 .
C19 H19A 0.9700 .
C4 C5 1.374(6) .
C4 C9 1.379(6) .
C13 C18 1.364(6) .
C13 C14 1.386(6) .
C20 H20A 0.9700 .
C20 H20B 0.9700 .
C25 C24 1.357(6) .
C25 C26 1.381(6) .
C23 C24 1.384(6) .
C23 H23 0.9300 .
C24 H24 0.9300 .
C10 C11 1.500(6) .
C10 H10B 0.9700 .
C10 H10A 0.9700 .
C1 C2 1.526(5) .
C1 H1A 0.9700 .
C1 H1B 0.9700 .
C2 H2A 0.9700 .
C2 H2B 0.9700 .
C14 C15 1.385(6) .
C14 H14 0.9300 .
C32 C33 1.500(6) .
C32 H32A 0.9700 .
C32 H32B 0.9700 .
C11 H11B 0.9700 .
C11 H11A 0.9700 .
C28 C29 1.498(6) .
C28 H28A 0.9700 .
C28 H28B 0.9700 .
C15 C16 1.354(7) .
C15 H15 0.9300 .
C27 C26 1.386(6) .
C27 H27 0.9300 .
C9 C8 1.379(6) .
C9 H9 0.9300 .
C18 C17 1.382(7) .
C18 H18 0.9300 .
C16 C17 1.351(7) .
C26 H26 0.9300 .
C40 C41 1.515(7) .
C40 H40A 0.9700 .
C40 H40B 0.9700 .
C36 C37 1.511(6) .
C36 H36A 0.9700 .
C36 H36B 0.9700 .
C8 C7 1.343(7) .
C8 H8 0.9300 .
C7 C6 1.368(7) .
C5 C6 1.375(7) .
C5 H5 0.9300 .
C37 C38 1.494(7) .
C37 H37A 0.9700 .
C37 H37B 0.9700 .
C29 C30 1.527(7) .
C29 H29A 0.9700 .
C29 H29B 0.9700 .
C30 C31 1.478(7) .
C30 H30A 0.9700 .
C30 H30B 0.9700 .
C33 C34 1.357(8) .
C33 H33A 0.9700 .
C33 H33B 0.9700 .
C6 H6 0.9300 .
C17 H17 0.9300 .
C38 C39 1.375(9) .
C38 H38A 0.9700 .
C38 H38B 0.9700 .
C41 C42 1.587(10) .
C41 H41A 0.9700 .
C41 H41B 0.9700 .
C35 C34 1.5369(10) .
C35 H35A 0.9600 .
C35 H35B 0.9600 .
C35 H35C 0.9600 .
C39 H39A 0.9600 .
C39 H39B 0.9600 .
C39 H39C 0.9600 .
C34 H34A 0.9700 .
C34 H34B 0.9700 .
C31 H31A 0.9600 .
C31 H31B 0.9600 .
C31 H31C 0.9600 .
C42 C43 1.5391(10) .
C42 H42A 0.9700 .
C42 H42B 0.9700 .
C43 H43A 0.9600 .
C43 H43B 0.9600 .
C43 H43C 0.9600 .
